data_4061406
loop_
_publ_author_name
'Gridnev, Ilya D.'
'del Rosario, Mia Karenina C.'

_journal_name_full Organometallics
_journal_paper_doi 10.1021/om050039i
_journal_year 2005
_chemical_formula_moiety 'C30 H22 O5 Ru2 Sn '
_chemical_formula_sum 'C30 H22 O5 Ru2 Sn'
_chemical_formula_weight 783.33
_space_group_IT_number 14
_symmetry_cell_setting monoclinic
_symmetry_space_group_name_Hall '-P 2yab'
_symmetry_space_group_name_H-M 'P 1 21/a 1'
_cell_angle_alpha 90
_cell_angle_beta 109.605(2)
_cell_angle_gamma 90
_cell_formula_units_Z 8
_cell_length_a 17.043(7)
_cell_length_b 14.992(6)
_cell_length_c 23.022(9)
_cell_measurement_temperature 223.1
_cell_volume 5541.3(39)
_exptl_crystal_density_diffrn 1.878
_cod_original_sg_symbol_H-M 'P 21/a'
_cod_original_formula_sum 'C30 H22 O5 Ru2 Sn '
_cod_database_code 4061406

loop_
_symmetry_equiv_pos_site_id
_symmetry_equiv_pos_as_xyz
1 +X,+Y,+Z
2 1/2-X,1/2+Y,-Z
3 -X,-Y,-Z
4 1/2+X,1/2-Y,+Z

loop_
_atom_site_label
_atom_site_type_symbol
_atom_site_fract_x
_atom_site_fract_y
_atom_site_fract_z
_atom_site_U_iso_or_equiv
_atom_site_adp_type
_atom_site_occupancy
_atom_site_symmetry_multiplicity
_atom_site_calc_flag
_atom_site_refinement_flags
_atom_site_disorder_assembly
_atom_site_disorder_group
Sn(1) Sn 0.80104(2) 0.13953(2) 0.06424(2) 0.03215(10) Uani 1.00 1 d . . .
Ru(1) Ru 0.77024(3) 0.26180(3) 0.13683(2) 0.02862(11) Uani 1.00 1 d . . .
Ru(2) Ru 0.74350(3) 0.39698(3) 0.21871(2) 0.0409(1) Uani 1.00 1 d . . .
O(1) O 0.8170(3) 0.1182(3) 0.2353(2) 0.055(1) Uani 1.00 1 d . . .
O(2) O 0.9505(3) 0.3142(3) 0.1625(2) 0.061(2) Uani 1.00 1 d . . .
O(3) O 0.9226(3) 0.4632(4) 0.2484(2) 0.070(2) Uani 1.00 1 d . . .
O(4) O 0.7027(4) 0.5395(4) 0.2976(3) 0.085(2) Uani 1.00 1 d . . .
O(5) O 0.7825(4) 0.2570(4) 0.3214(2) 0.072(2) Uani 1.00 1 d . . .
C(1) C 0.6286(4) 0.4323(4) 0.1461(3) 0.046(2) Uani 1.00 1 d . . .
C(2) C 0.6914(4) 0.4516(4) 0.1216(3) 0.040(2) Uani 1.00 1 d . . .
C(3) C 0.7202(4) 0.3930(4) 0.0826(3) 0.040(2) Uani 1.00 1 d . . .
C(4) C 0.6806(4) 0.3171(4) 0.0507(3) 0.039(2) Uani 1.00 1 d . . .
C(5) C 0.6383(3) 0.2540(4) 0.0765(3) 0.041(2) Uani 1.00 1 d . . .
C(6) C 0.6304(3) 0.2630(4) 0.1343(3) 0.040(2) Uani 1.00 1 d . . .
C(7) C 0.6173(4) 0.3440(4) 0.1647(3) 0.046(2) Uani 1.00 1 d . . .
C(8) C 0.7996(3) 0.1723(4) 0.1985(3) 0.037(2) Uani 1.00 1 d . . .
C(9) C 0.8823(4) 0.2950(4) 0.1532(3) 0.038(2) Uani 1.00 1 d . . .
C(10) C 0.8561(5) 0.4372(5) 0.2368(3) 0.050(2) Uani 1.00 1 d . . .
C(11) C 0.7160(5) 0.4877(5) 0.2668(4) 0.065(2) Uani 1.00 1 d . . .
C(12) C 0.7695(5) 0.3099(5) 0.2841(3) 0.054(2) Uani 1.00 1 d . . .
C(13) C 0.8567(4) 0.0181(4) 0.1113(3) 0.047(2) Uani 1.00 1 d . . .
C(14) C 0.9278(5) 0.0212(6) 0.1630(5) 0.080(3) Uani 1.00 1 d . . .
C(15) C 0.9621(6) -0.0578(10) 0.1929(6) 0.121(5) Uani 1.00 1 d . . .
C(16) C 0.9237(12) -0.1376(9) 0.1712(8) 0.138(6) Uani 1.00 1 d . . .
C(17) C 0.8507(12) -0.1407(6) 0.1215(7) 0.130(6) Uani 1.00 1 d . . .
C(18) C 0.8208(7) -0.0636(5) 0.0924(4) 0.079(3) Uani 1.00 1 d . . .
C(19) C 0.6934(3) 0.0945(4) -0.0123(3) 0.035(2) Uani 1.00 1 d . . .
C(20) C 0.6315(4) 0.0391(4) -0.0043(3) 0.049(2) Uani 1.00 1 d . . .
C(21) C 0.5650(4) 0.0110(4) -0.0560(3) 0.052(2) Uani 1.00 1 d . . .
C(22) C 0.5599(4) 0.0365(4) -0.1143(3) 0.051(2) Uani 1.00 1 d . . .
C(23) C 0.6205(4) 0.0917(4) -0.1220(3) 0.051(2) Uani 1.00 1 d . . .
C(24) C 0.6873(4) 0.1204(4) -0.0713(3) 0.040(2) Uani 1.00 1 d . . .
C(25) C 0.8822(3) 0.1832(4) 0.0151(3) 0.034(1) Uani 1.00 1 d . . .
C(26) C 0.8848(4) 0.2716(4) -0.0023(3) 0.040(2) Uani 1.00 1 d . . .
C(27) C 0.9306(4) 0.2981(4) -0.0389(3) 0.049(2) Uani 1.00 1 d . . .
C(28) C 0.9752(4) 0.2354(5) -0.0590(3) 0.047(2) Uani 1.00 1 d . . .
C(29) C 0.9742(4) 0.1471(4) -0.0426(3) 0.046(2) Uani 1.00 1 d . . .
C(30) C 0.9276(4) 0.1210(4) -0.0063(3) 0.042(2) Uani 1.00 1 d . . .
H(1) H 0.5929 0.4787 0.1503 0.055 Uiso 1.00 1 c R . .
H(2) H 0.7180 0.5080 0.1314 0.046 Uiso 1.00 1 c R . .
H(3) H 0.7722 0.4075 0.0782 0.047 Uiso 1.00 1 c R . .
H(4) H 0.6813 0.3072 0.0101 0.046 Uiso 1.00 1 c R . .
H(5) H 0.6144 0.2028 0.0528 0.047 Uiso 1.00 1 c R . .
H(6) H 0.6347 0.2094 0.1572 0.049 Uiso 1.00 1 c R . .
H(7) H 0.5997 0.3374 0.1995 0.057 Uiso 1.00 1 c R . .
H(8) H 0.9532 0.0769 0.1780 0.101 Uiso 1.00 1 c R . .
H(9) H 1.0116 -0.0557 0.2278 0.159 Uiso 1.00 1 c R . .
H(10) H 0.9474 -0.1913 0.1914 0.196 Uiso 1.00 1 c R . .
H(11) H 0.8237 -0.1962 0.1081 0.183 Uiso 1.00 1 c R . .
H(12) H 0.7720 -0.0674 0.0571 0.105 Uiso 1.00 1 c R . .
H(14) H 0.5234 -0.0269 -0.0505 0.065 Uiso 1.00 1 c R . .
H(13) H 0.6342 0.0207 0.0359 0.062 Uiso 1.00 1 c R . .
H(15) H 0.5148 0.0167 -0.1490 0.059 Uiso 1.00 1 c R . .
H(16) H 0.6165 0.1107 -0.1623 0.060 Uiso 1.00 1 c R . .
H(17) H 0.7293 0.1572 -0.0774 0.049 Uiso 1.00 1 c R . .
H(18) H 0.8544 0.3151 0.0113 0.050 Uiso 1.00 1 c R . .
H(19) H 0.9314 0.3590 -0.0501 0.060 Uiso 1.00 1 c R . .
H(20) H 1.0063 0.2533 -0.0844 0.059 Uiso 1.00 1 c R . .
H(21) H 1.0054 0.1043 -0.0562 0.058 Uiso 1.00 1 c R . .
H(22) H 0.9268 0.0599 0.0045 0.052 Uiso 1.00 1 c R . .
Sn(11) Sn 0.70939(2) 0.08554(2) 0.43255(2) 0.03375(10) Uani 1.00 1 d . . .
Ru(11) Ru 0.71272(3) -0.03876(3) 0.35136(2) 0.03192(12) Uani 1.00 1 d . . .
Ru(21) Ru 0.70480(3) -0.16907(4) 0.25664(2) 0.0491(2) Uani 1.00 1 d . . .
O(11) O 0.6460(3) 0.1063(3) 0.2551(2) 0.061(2) Uani 1.00 1 d . . .
O(12) O 0.5406(3) -0.0806(3) 0.3534(3) 0.064(2) Uani 1.00 1 d . . .
O(13) O 0.5265(4) -0.2020(5) 0.2532(4) 0.114(3) Uani 1.00 1 d . . .
O(14) O 0.7070(4) -0.3228(4) 0.1719(3) 0.092(2) Uani 1.00 1 d . . .
O(15) O 0.6651(4) -0.0265(4) 0.1563(2) 0.075(2) Uani 1.00 1 d . . .
C(101) C 0.8237(5) -0.2190(5) 0.3155(3) 0.063(2) Uani 1.00 1 d . . .
C(102) C 0.7690(4) -0.2343(4) 0.3490(3) 0.050(2) Uani 1.00 1 d . . .
C(103) C 0.7599(4) -0.1759(4) 0.3966(3) 0.046(2) Uani 1.00 1 d . . .
C(104) C 0.8107(4) -0.1056(4) 0.4273(3) 0.043(2) Uani 1.00 1 d . . .
C(105) C 0.8489(3) -0.0457(4) 0.3982(3) 0.046(2) Uani 1.00 1 d . . .
C(106) C 0.8404(4) -0.0517(5) 0.3358(3) 0.050(2) Uani 1.00 1 d . . .
C(107) C 0.8391(4) -0.1325(6) 0.2995(3) 0.059(2) Uani 1.00 1 d . . .
C(108) C 0.6733(4) 0.0523(4) 0.2918(3) 0.043(2) Uani 1.00 1 d . . .
C(109) C 0.6047(4) -0.0641(4) 0.3522(3) 0.044(2) Uani 1.00 1 d . . .
C(110) C 0.5925(6) -0.1889(6) 0.2543(4) 0.074(3) Uani 1.00 1 d . . .
C(111) C 0.7067(6) -0.2645(6) 0.2034(4) 0.071(3) Uani 1.00 1 d . . .
C(112) C 0.6786(5) -0.0798(5) 0.1935(3) 0.055(2) Uani 1.00 1 d . . .
C(113) C 0.6369(4) 0.2035(4) 0.3943(3) 0.039(2) Uani 1.00 1 d . . .
C(114) C 0.5560(4) 0.1969(5) 0.3543(4) 0.061(2) Uani 1.00 1 d . . .
C(115) C 0.5099(6) 0.2727(7) 0.3314(5) 0.085(3) Uani 1.00 1 d . . .
C(116) C 0.5428(6) 0.3562(6) 0.3484(4) 0.081(3) Uani 1.00 1 d . . .
C(117) C 0.6251(6) 0.3645(5) 0.3879(4) 0.073(3) Uani 1.00 1 d . . .
C(118) C 0.6708(5) 0.2878(4) 0.4110(3) 0.052(2) Uani 1.00 1 d . . .
C(119) C 0.8295(4) 0.1339(4) 0.4893(3) 0.046(2) Uani 1.00 1 d . . .
C(120) C 0.8539(5) 0.1293(5) 0.5531(4) 0.064(2) Uani 1.00 1 d . . .
C(121) C 0.9313(6) 0.1631(7) 0.5905(5) 0.091(3) Uani 1.00 1 d . . .
C(122) C 0.9860(7) 0.1981(6) 0.5625(7) 0.104(4) Uani 1.00 1 d . . .
C(123) C 0.9645(5) 0.2001(6) 0.5016(7) 0.106(4) Uani 1.00 1 d . . .
C(124) C 0.8864(5) 0.1694(5) 0.4638(4) 0.071(3) Uani 1.00 1 d . . .
C(125) C 0.6558(3) 0.0384(4) 0.4990(3) 0.036(2) Uani 1.00 1 d . . .
C(126) C 0.6520(5) -0.0513(4) 0.5130(3) 0.052(2) Uani 1.00 1 d . . .
C(127) C 0.6191(5) -0.0788(5) 0.5572(3) 0.055(2) Uani 1.00 1 d . . .
C(128) C 0.5885(5) -0.0168(5) 0.5887(3) 0.057(2) Uani 1.00 1 d . . .
C(129) C 0.5913(5) 0.0716(5) 0.5754(4) 0.061(2) Uani 1.00 1 d . . .
C(130) C 0.6250(4) 0.0994(4) 0.5313(3) 0.048(2) Uani 1.00 1 d . . .
H(101) H 0.8501 -0.2682 0.3037 0.072 Uiso 1.00 1 c R . .
H(102) H 0.7358 -0.2867 0.3400 0.058 Uiso 1.00 1 c R . .
H(103) H 0.7120 -0.1861 0.4081 0.055 Uiso 1.00 1 c R . .
H(104) H 0.8196 -0.0983 0.4701 0.048 Uiso 1.00 1 c R . .
H(105) H 0.8824 0.0006 0.4222 0.053 Uiso 1.00 1 c R . .
H(106) H 0.8342 0.0032 0.3141 0.060 Uiso 1.00 1 c R . .
H(107) H 0.8502 -0.1255 0.2620 0.072 Uiso 1.00 1 c R . .
H(108) H 0.5313 0.1401 0.3421 0.069 Uiso 1.00 1 c R . .
H(109) H 0.4543 0.2670 0.3040 0.095 Uiso 1.00 1 c R . .
H(110) H 0.5105 0.4080 0.3326 0.096 Uiso 1.00 1 c R . .
H(111) H 0.6491 0.4217 0.4000 0.088 Uiso 1.00 1 c R . .
H(112) H 0.7267 0.2934 0.4379 0.061 Uiso 1.00 1 c R . .
H(113) H 0.8178 0.1031 0.5720 0.073 Uiso 1.00 1 c R . .
H(114) H 0.9468 0.1623 0.6342 0.097 Uiso 1.00 1 c R . .
H(115) H 1.0387 0.2208 0.5870 0.104 Uiso 1.00 1 c R . .
H(116) H 1.0023 0.2231 0.4830 0.113 Uiso 1.00 1 c R . .
H(117) H 0.8721 0.1716 0.4203 0.079 Uiso 1.00 1 c R . .
H(118) H 0.6738 -0.0945 0.4923 0.064 Uiso 1.00 1 c R . .
H(119) H 0.6168 -0.1407 0.5655 0.068 Uiso 1.00 1 c R . .
H(120) H 0.5660 -0.0358 0.6192 0.071 Uiso 1.00 1 c R . .
H(121) H 0.5704 0.1146 0.5968 0.077 Uiso 1.00 1 c R . .
H(122) H 0.6270 0.1613 0.5230 0.063 Uiso 1.00 1 c R . .

loop_
_atom_site_aniso_label
_atom_site_aniso_U_11
_atom_site_aniso_U_22
_atom_site_aniso_U_33
_atom_site_aniso_U_12
_atom_site_aniso_U_13
_atom_site_aniso_U_23
Sn(1) 0.0361(2) 0.0247(2) 0.0405(2) 0.0001(2) 0.0192(2) 0.0013(2)
Ru(1) 0.0289(2) 0.0260(2) 0.0321(2) 0.0008(2) 0.0116(2) 0.0010(2)
Ru(2) 0.0491(3) 0.0374(3) 0.0388(3) 0.0001(2) 0.0180(2) -0.0047(2)
O(1) 0.067(3) 0.048(3) 0.053(3) 0.007(2) 0.023(2) 0.020(2)
O(2) 0.039(3) 0.062(3) 0.080(4) -0.013(2) 0.018(2) -0.005(3)
O(3) 0.058(3) 0.085(4) 0.060(3) -0.023(3) 0.010(3) -0.005(3)
O(4) 0.118(5) 0.069(4) 0.075(4) 0.013(3) 0.041(4) -0.031(3)
O(5) 0.110(5) 0.063(3) 0.047(3) -0.004(3) 0.031(3) 0.004(3)
C(1) 0.037(3) 0.042(4) 0.057(4) 0.009(3) 0.014(3) -0.004(3)
C(2) 0.046(3) 0.030(3) 0.039(3) 0.000(3) 0.009(3) 0.001(2)
C(3) 0.039(3) 0.033(3) 0.044(3) 0.008(3) 0.011(3) 0.006(3)
C(4) 0.039(3) 0.041(3) 0.034(3) 0.009(3) 0.008(3) 0.006(3)
C(5) 0.027(3) 0.043(3) 0.049(4) 0.005(2) 0.006(3) -0.005(3)
C(6) 0.030(3) 0.036(3) 0.055(4) 0.001(2) 0.016(3) 0.000(3)
C(7) 0.042(3) 0.048(4) 0.054(4) 0.006(3) 0.022(3) 0.001(3)
C(8) 0.036(3) 0.038(3) 0.039(3) -0.005(2) 0.016(3) -0.004(3)
C(9) 0.038(3) 0.032(3) 0.041(3) -0.001(2) 0.011(3) -0.002(2)
C(10) 0.060(4) 0.054(4) 0.031(3) -0.001(3) 0.006(3) 0.006(3)
C(11) 0.080(5) 0.058(5) 0.061(5) 0.001(4) 0.028(4) -0.014(4)
C(12) 0.071(5) 0.052(4) 0.042(4) -0.005(4) 0.024(4) -0.005(3)
C(13) 0.056(4) 0.038(3) 0.062(4) 0.020(3) 0.042(4) 0.019(3)
C(14) 0.047(4) 0.092(7) 0.112(7) 0.029(4) 0.042(5) 0.051(6)
C(15) 0.082(7) 0.169(11) 0.146(11) 0.079(8) 0.084(8) 0.105(10)
C(16) 0.22(2) 0.095(9) 0.171(13) 0.117(11) 0.164(13) 0.095(10)
C(17) 0.26(2) 0.043(5) 0.149(11) 0.047(8) 0.157(13) 0.033(7)
C(18) 0.150(9) 0.028(4) 0.085(6) 0.005(4) 0.076(6) 0.003(4)
C(19) 0.037(3) 0.026(3) 0.046(3) -0.002(2) 0.018(3) -0.008(2)
C(20) 0.055(4) 0.046(4) 0.054(4) -0.012(3) 0.027(3) -0.009(3)
C(21) 0.048(4) 0.045(4) 0.069(5) -0.008(3) 0.028(3) -0.015(3)
C(22) 0.045(4) 0.043(4) 0.061(4) 0.004(3) 0.013(3) -0.017(3)
C(23) 0.051(4) 0.049(4) 0.049(4) 0.007(3) 0.014(3) 0.002(3)
C(24) 0.045(3) 0.030(3) 0.049(4) -0.000(3) 0.020(3) -0.000(3)
C(25) 0.029(3) 0.035(3) 0.037(3) -0.001(2) 0.011(2) 0.003(2)
C(26) 0.044(3) 0.034(3) 0.048(4) -0.000(3) 0.023(3) 0.002(3)
C(27) 0.055(4) 0.039(4) 0.057(4) -0.006(3) 0.024(3) 0.010(3)
C(28) 0.040(3) 0.066(4) 0.040(3) -0.011(3) 0.020(3) 0.003(3)
C(29) 0.041(3) 0.050(4) 0.054(4) -0.001(3) 0.024(3) -0.003(3)
C(30) 0.045(3) 0.039(3) 0.047(4) -0.001(3) 0.023(3) -0.001(3)
Sn(11) 0.0341(2) 0.0281(2) 0.0374(2) -0.0004(2) 0.0099(2) -0.0007(2)
Ru(11) 0.0324(2) 0.0298(2) 0.0342(2) -0.0004(2) 0.0120(2) 0.0003(2)
Ru(21) 0.0541(3) 0.0533(3) 0.0360(3) 0.0077(3) 0.0099(2) -0.0106(2)
O(11) 0.072(3) 0.060(3) 0.054(3) 0.015(3) 0.025(3) 0.016(3)
O(12) 0.041(3) 0.078(4) 0.079(4) -0.015(2) 0.028(3) -0.008(3)
O(13) 0.066(4) 0.145(7) 0.125(6) -0.048(4) 0.025(4) -0.073(5)
O(14) 0.124(5) 0.082(4) 0.055(3) 0.032(4) 0.010(3) -0.025(3)
O(15) 0.094(4) 0.087(4) 0.044(3) 0.005(3) 0.022(3) 0.004(3)
C(101) 0.061(5) 0.066(5) 0.052(4) 0.027(4) 0.008(4) -0.014(4)
C(102) 0.062(4) 0.040(4) 0.042(4) 0.006(3) 0.009(3) -0.001(3)
C(103) 0.052(4) 0.040(3) 0.046(4) 0.007(3) 0.015(3) 0.012(3)
C(104) 0.037(3) 0.051(4) 0.031(3) 0.013(3) -0.000(3) 0.002(3)
C(105) 0.026(3) 0.052(4) 0.055(4) -0.000(3) 0.006(3) 0.000(3)
C(106) 0.034(3) 0.060(4) 0.057(4) 0.001(3) 0.017(3) 0.013(3)
C(107) 0.047(4) 0.093(6) 0.040(4) 0.018(4) 0.018(3) 0.004(4)
C(108) 0.037(3) 0.041(4) 0.050(4) -0.001(3) 0.013(3) 0.000(3)
C(109) 0.048(4) 0.034(3) 0.048(4) 0.001(3) 0.014(3) -0.003(3)
C(110) 0.073(6) 0.083(6) 0.055(5) -0.024(5) 0.008(4) -0.030(4)
C(111) 0.092(6) 0.072(5) 0.045(4) 0.021(5) 0.018(4) -0.015(4)
C(112) 0.061(4) 0.063(5) 0.040(4) 0.005(4) 0.016(3) -0.006(3)
C(113) 0.048(3) 0.031(3) 0.038(3) 0.005(3) 0.015(3) 0.003(2)
C(114) 0.041(4) 0.057(5) 0.074(5) 0.007(3) 0.007(4) 0.006(4)
C(115) 0.060(5) 0.084(7) 0.095(7) 0.025(5) 0.003(5) 0.023(5)
C(116) 0.094(7) 0.062(6) 0.085(6) 0.039(5) 0.026(5) 0.026(5)
C(117) 0.103(7) 0.035(4) 0.083(6) 0.011(4) 0.032(5) -0.002(4)
C(118) 0.063(4) 0.034(3) 0.055(4) 0.000(3) 0.018(4) -0.001(3)
C(119) 0.037(3) 0.034(3) 0.057(4) 0.005(3) 0.001(3) -0.004(3)
C(120) 0.052(4) 0.064(5) 0.065(5) 0.010(4) 0.005(4) -0.018(4)
C(121) 0.078(6) 0.097(7) 0.067(6) 0.030(6) -0.019(5) -0.028(5)
C(122) 0.066(6) 0.054(5) 0.140(11) 0.002(5) -0.032(7) -0.013(6)
C(123) 0.041(5) 0.070(6) 0.170(12) -0.029(4) -0.011(6) 0.031(7)
C(124) 0.053(4) 0.056(5) 0.089(6) -0.013(4) 0.003(4) 0.029(4)
C(125) 0.037(3) 0.040(3) 0.032(3) -0.002(2) 0.012(2) 0.004(2)
C(126) 0.078(5) 0.039(4) 0.043(4) 0.012(3) 0.025(4) 0.004(3)
C(127) 0.077(5) 0.043(4) 0.052(4) -0.001(3) 0.029(4) 0.011(3)
C(128) 0.065(5) 0.058(4) 0.055(4) -0.007(4) 0.030(4) 0.004(4)
C(129) 0.069(5) 0.060(5) 0.064(5) -0.006(4) 0.035(4) -0.013(4)
C(130) 0.063(4) 0.038(3) 0.055(4) -0.007(3) 0.035(3) -0.007(3)

loop_
_geom_bond_atom_site_label_1
_geom_bond_atom_site_label_2
_geom_bond_distance
_geom_bond_publ_flag
_geom_bond_site_symmetry_1
_geom_bond_site_symmetry_2
Sn(1) Ru(1) 2.6490(6) ? . .
Sn(1) C(13) 2.168(6) ? . .
Sn(1) C(19) 2.180(5) ? . .
Sn(1) C(25) 2.162(6) ? . .
Ru(1) Ru(2) 2.9060(7) ? . .
Ru(1) C(3) 2.332(6) ? . .
Ru(1) C(4) 2.218(5) ? . .
Ru(1) C(5) 2.214(5) ? . .
Ru(1) C(6) 2.364(6) ? . .
Ru(1) C(8) 1.894(6) ? . .
Ru(1) C(9) 1.886(6) ? . .
Ru(2) C(1) 2.171(5) ? . .
Ru(2) C(2) 2.265(6) ? . .
Ru(2) C(7) 2.237(6) ? . .
Ru(2) C(10) 1.920(8) ? . .
Ru(2) C(11) 1.909(9) ? . .
Ru(2) C(12) 1.928(7) ? . .
O(1) C(8) 1.139(7) ? . .
O(2) C(9) 1.145(8) ? . .
O(3) C(10) 1.142(9) ? . .
O(4) C(11) 1.13(1) ? . .
O(5) C(12) 1.136(9) ? . .
C(1) C(2) 1.40(1) ? . .
C(1) C(7) 1.425(9) ? . .
C(2) C(3) 1.455(9) ? . .
C(3) C(4) 1.399(8) ? . .
C(4) C(5) 1.433(9) ? . .
C(5) C(6) 1.39(1) ? . .
C(6) C(7) 1.456(9) ? . .
C(13) C(14) 1.385(9) ? . .
C(13) C(18) 1.374(9) ? . .
C(14) C(15) 1.40(2) ? . .
C(15) C(16) 1.37(2) ? . .
C(16) C(17) 1.38(2) ? . .
C(17) C(18) 1.35(1) ? . .
C(19) C(20) 1.403(9) ? . .
C(19) C(24) 1.384(9) ? . .
C(20) C(21) 1.406(8) ? . .
C(21) C(22) 1.37(1) ? . .
C(22) C(23) 1.38(1) ? . .
C(23) C(24) 1.397(8) ? . .
C(25) C(26) 1.389(8) ? . .
C(25) C(30) 1.404(9) ? . .
C(26) C(27) 1.38(1) ? . .
C(27) C(28) 1.38(1) ? . .
C(28) C(29) 1.38(1) ? . .
C(29) C(30) 1.39(1) ? . .
Sn(11) Ru(11) 2.6535(6) ? . .
Sn(11) C(113) 2.168(5) ? . .
Sn(11) C(119) 2.152(6) ? . .
Sn(11) C(125) 2.147(7) ? . .
Ru(11) Ru(21) 2.8970(7) ? . .
Ru(11) C(103) 2.323(6) ? . .
Ru(11) C(104) 2.212(5) ? . .
Ru(11) C(105) 2.209(5) ? . .
Ru(11) C(106) 2.329(7) ? . .
Ru(11) C(108) 1.892(6) ? . .
Ru(11) C(109) 1.887(7) ? . .
Ru(21) C(101) 2.158(7) ? . .
Ru(21) C(102) 2.260(6) ? . .
Ru(21) C(107) 2.236(7) ? . .
Ru(21) C(110) 1.92(1) ? . .
Ru(21) C(111) 1.890(9) ? . .
Ru(21) C(112) 1.915(8) ? . .
O(11) C(108) 1.149(8) ? . .
O(12) C(109) 1.129(9) ? . .
O(13) C(110) 1.13(1) ? . .
O(14) C(111) 1.14(1) ? . .
O(15) C(112) 1.14(1) ? . .
C(101) C(102) 1.41(1) ? . .
C(101) C(107) 1.40(1) ? . .
C(102) C(103) 1.45(1) ? . .
C(103) C(104) 1.397(8) ? . .
C(104) C(105) 1.41(1) ? . .
C(105) C(106) 1.40(1) ? . .
C(106) C(107) 1.47(1) ? . .
C(109) O(12) 1.129(9) ? . .
C(113) C(114) 1.381(8) ? . .
C(113) C(118) 1.389(8) ? . .
C(114) C(115) 1.38(1) ? . .
C(115) C(116) 1.37(1) ? . .
C(116) C(117) 1.40(1) ? . .
C(117) C(118) 1.39(1) ? . .
C(119) C(120) 1.39(1) ? . .
C(119) C(124) 1.40(1) ? . .
C(120) C(121) 1.40(1) ? . .
C(121) C(122) 1.40(2) ? . .
C(122) C(123) 1.32(2) ? . .
C(123) C(124) 1.40(1) ? . .
C(125) C(126) 1.389(9) ? . .
C(125) C(130) 1.39(1) ? . .
C(126) C(127) 1.38(1) ? . .
C(127) C(128) 1.39(1) ? . .
C(128) C(129) 1.36(1) ? . .
C(129) C(130) 1.39(1) ? . .
C(1) H(1) 0.9500 ? . .
C(2) H(2) 0.9500 ? . .
C(3) H(3) 0.9500 ? . .
C(4) H(4) 0.9501 ? . .
C(5) H(5) 0.9500 ? . .
C(6) H(6) 0.9500 ? . .
C(7) H(7) 0.9500 ? . .
C(14) H(8) 0.9500 ? . .
C(15) H(9) 0.9499 ? . .
C(16) H(10) 0.9501 ? . .
C(17) H(11) 0.9500 ? . .
C(18) H(12) 0.9500 ? . .
C(20) H(13) 0.9499 ? . .
C(21) H(14) 0.9500 ? . .
C(22) H(15) 0.9501 ? . .
C(23) H(16) 0.9499 ? . .
C(24) H(17) 0.9499 ? . .
C(26) H(18) 0.9500 ? . .
C(27) H(19) 0.9500 ? . .
C(28) H(20) 0.9501 ? . .
C(29) H(21) 0.9500 ? . .
C(30) H(22) 0.9500 ? . .
C(101) H(101) 0.9499 ? . .
C(102) H(102) 0.9500 ? . .
C(103) H(103) 0.9501 ? . .
C(104) H(104) 0.9500 ? . .
C(105) H(105) 0.9500 ? . .
C(106) H(106) 0.9501 ? . .
C(107) H(107) 0.9499 ? . .
C(114) H(108) 0.9500 ? . .
C(115) H(109) 0.9500 ? . .
C(116) H(110) 0.9500 ? . .
C(117) H(111) 0.9500 ? . .
C(118) H(112) 0.9500 ? . .
C(120) H(113) 0.9501 ? . .
C(121) H(114) 0.9500 ? . .
C(122) H(115) 0.9501 ? . .
C(123) H(116) 0.9500 ? . .
C(124) H(117) 0.9499 ? . .
C(126) H(118) 0.9500 ? . .
C(127) H(119) 0.9500 ? . .
C(128) H(120) 0.9500 ? . .
C(129) H(121) 0.9500 ? . .
C(130) H(122) 0.9500 ? . .
H(105) C(105) 0.9500 ? . .
